data_4513410
loop_
_publ_author_name
'George, Fanny'
'Norberg, Bernadette'
'Wouters, Johan'
'Leyssens, Tom'

_publ_section_title
;
 Structural Investigation of Substituent Effect on Hydrogen Bonding in
 (S)-Phenylglycine Amide Benzaldimines
;
_journal_issue 8
_journal_name_full 'Crystal Growth &amp; Design'
_journal_page_first 4005
_journal_paper_doi 10.1021/acs.cgd.5b00621
_journal_volume 15
_journal_year 2015
_chemical_formula_sum 'C15 H13 N3 O3'
_chemical_formula_weight 283.28
_chemical_name_systematic
;
 ?
;
_space_group_IT_number 19
_symmetry_space_group_name_Hall 'P 2ac 2ab'
_symmetry_space_group_name_H-M 'P 21 21 21'
_atom_sites_solution_hydrogens geom
_atom_sites_solution_primary direct
_atom_sites_solution_secondary difmap
_audit_creation_method SHELXL-97
_cell_angle_alpha 90.00
_cell_angle_beta 90.00
_cell_angle_gamma 90.00
_cell_formula_units_Z 4
_cell_length_a 5.2320(4)
_cell_length_b 13.7900(13)
_cell_length_c 18.6379(17)
_cell_measurement_temperature 293(2)
_cell_volume 1344.7(2)
_computing_structure_refinement 'SHELXL-97 (Sheldrick, 1997)'
_diffrn_ambient_temperature 293(2)
_diffrn_measured_fraction_theta_full 0.996
_diffrn_measured_fraction_theta_max 0.996
_diffrn_radiation_monochromator graphite
_diffrn_radiation_source 'fine-focus sealed tube'
_diffrn_radiation_type MoK\a
_diffrn_radiation_wavelength 0.71073
_diffrn_reflns_av_R_equivalents 0.0361
_diffrn_reflns_av_sigmaI/netI 0.0502
_diffrn_reflns_limit_h_max 6
_diffrn_reflns_limit_h_min -5
_diffrn_reflns_limit_k_max 13
_diffrn_reflns_limit_k_min -16
_diffrn_reflns_limit_l_max 22
_diffrn_reflns_limit_l_min -19
_diffrn_reflns_number 4614
_diffrn_reflns_theta_full 25.00
_diffrn_reflns_theta_max 25.02
_diffrn_reflns_theta_min 3.60
_exptl_absorpt_coefficient_mu 0.100
_exptl_crystal_density_diffrn 1.399
_exptl_crystal_density_method 'not measured'
_exptl_crystal_F_000 592
_refine_diff_density_max 0.275
_refine_diff_density_min -0.266
_refine_diff_density_rms 0.074
_refine_ls_abs_structure_details 'Flack H D (1983), Acta Cryst. A39, 876-881'
_refine_ls_abs_structure_Flack 2(2)
_refine_ls_extinction_method none
_refine_ls_goodness_of_fit_ref 1.171
_refine_ls_hydrogen_treatment mixed
_refine_ls_matrix_type full
_refine_ls_number_parameters 202
_refine_ls_number_reflns 2285
_refine_ls_number_restraints 0
_refine_ls_restrained_S_all 1.171
_refine_ls_R_factor_all 0.0544
_refine_ls_R_factor_gt 0.0509
_refine_ls_shift/su_max 0.007
_refine_ls_shift/su_mean 0.001
_refine_ls_structure_factor_coef Fsqd
_refine_ls_weighting_details 'calc w=1/[\s^2^(Fo^2^)+(0.0885P)^2^+0.1118P] where P=(Fo^2^+2Fc^2^)/3'
_refine_ls_weighting_scheme calc
_refine_ls_wR_factor_gt 0.1474
_refine_ls_wR_factor_ref 0.1502
_reflns_number_gt 2162
_reflns_number_total 2285
_reflns_threshold_expression >2sigma(I)
_cod_data_source_file cg5b00621_si_001.cif
_cod_data_source_block o-NO2
_cod_depositor_comments 'Adding full bibliography for 4513392--4513414.cif.'
_cod_database_code 4513410

loop_
_symmetry_equiv_pos_as_xyz
'x, y, z'
'-x+1/2, -y, z+1/2'
'x+1/2, -y+1/2, -z'
'-x, y+1/2, -z+1/2'

loop_
_atom_site_label
_atom_site_type_symbol
_atom_site_fract_x
_atom_site_fract_y
_atom_site_fract_z
_atom_site_U_iso_or_equiv
_atom_site_adp_type
_atom_site_occupancy
_atom_site_symmetry_multiplicity
_atom_site_calc_flag
_atom_site_refinement_flags
C1 C 0.3311(6) 0.42937(19) 0.27013(13) 0.0253(6) Uani 1 1 d .
C6 C 0.5099(6) 0.5015(2) 0.25823(15) 0.0336(7) Uani 1 1 d .
H6 H 0.5104 0.5557 0.2879 0.040 Uiso 1 1 calc R
C5 C 0.6875(6) 0.4953(3) 0.20364(17) 0.0463(9) Uani 1 1 d .
H5 H 0.8075 0.5444 0.1977 0.056 Uiso 1 1 calc R
C4 C 0.6879(8) 0.4174(3) 0.15832(16) 0.0545(11) Uani 1 1 d .
H4 H 0.8051 0.4145 0.1209 0.065 Uiso 1 1 calc R
C3 C 0.5149(8) 0.3432(3) 0.16802(15) 0.0481(10) Uani 1 1 d .
H3 H 0.5167 0.2895 0.1378 0.058 Uiso 1 1 calc R
C2 C 0.3385(6) 0.3492(2) 0.22324(14) 0.0332(7) Uani 1 1 d .
C7 C 0.1375(6) 0.4446(2) 0.32737(14) 0.0226(6) Uani 1 1 d .
C8 C -0.0243(5) 0.50878(18) 0.43236(13) 0.0206(6) Uani 1 1 d .
H8 H -0.1847 0.4953 0.4071 0.025 Uiso 1 1 calc R
C9 C -0.0296(5) 0.6143(2) 0.45971(13) 0.0220(6) Uani 1 1 d .
C10 C -0.0009(5) 0.43994(18) 0.49523(13) 0.0209(6) Uani 1 1 d .
C11 C 0.2063(5) 0.4440(2) 0.54221(14) 0.0266(6) Uani 1 1 d .
H11 H 0.3310 0.4914 0.5363 0.032 Uiso 1 1 calc R
C12 C 0.2265(6) 0.3776(2) 0.59761(15) 0.0303(7) Uani 1 1 d .
H12 H 0.3651 0.3807 0.6288 0.036 Uiso 1 1 calc R
C13 C 0.0442(6) 0.3072(2) 0.60702(16) 0.0317(7) Uani 1 1 d .
H13 H 0.0593 0.2630 0.6444 0.038 Uiso 1 1 calc R
C14 C -0.1613(6) 0.3022(2) 0.56091(16) 0.0322(7) Uani 1 1 d .
H14 H -0.2851 0.2546 0.5671 0.039 Uiso 1 1 calc R
C15 C -0.1831(6) 0.3683(2) 0.50520(15) 0.0272(6) Uani 1 1 d .
H15 H -0.3218 0.3646 0.4741 0.033 Uiso 1 1 calc R
N1 N 0.1894(4) 0.49373(15) 0.38258(11) 0.0222(5) Uani 1 1 d .
N2 N 0.1901(5) 0.66006(18) 0.46274(13) 0.0260(5) Uani 1 1 d .
N3 N 0.1644(6) 0.26683(18) 0.23267(13) 0.0409(7) Uani 1 1 d .
O1 O -0.2377(4) 0.64749(13) 0.47973(9) 0.0262(5) Uani 1 1 d .
O2 O 0.0435(6) 0.26024(16) 0.28776(12) 0.0513(7) Uani 1 1 d .
O3 O 0.1547(7) 0.2069(2) 0.18536(15) 0.0855(11) Uani 1 1 d .
H2B H 0.337(8) 0.630(3) 0.4487(19) 0.047(10) Uiso 1 1 d .
H2A H 0.196(6) 0.725(3) 0.4765(15) 0.038(9) Uiso 1 1 d .
H7 H -0.031(6) 0.4213(18) 0.3185(13) 0.017(7) Uiso 1 1 d .

loop_
_atom_site_aniso_label
_atom_site_aniso_U_11
_atom_site_aniso_U_22
_atom_site_aniso_U_33
_atom_site_aniso_U_23
_atom_site_aniso_U_13
_atom_site_aniso_U_12
C1 0.0240(15) 0.0300(14) 0.0218(12) 0.0044(11) -0.0018(11) 0.0111(14)
C6 0.0328(16) 0.0361(16) 0.0320(14) 0.0117(13) 0.0013(13) 0.0079(16)
C5 0.0368(19) 0.062(2) 0.0401(16) 0.0250(17) 0.0075(15) 0.0116(19)
C4 0.049(2) 0.087(3) 0.0284(16) 0.0201(18) 0.0126(15) 0.030(2)
C3 0.058(2) 0.064(2) 0.0222(14) -0.0006(15) 0.0010(15) 0.032(2)
C2 0.0408(18) 0.0358(16) 0.0230(13) 0.0017(12) -0.0039(12) 0.0162(16)
C7 0.0172(14) 0.0230(14) 0.0276(13) -0.0008(11) -0.0026(11) 0.0039(12)
C8 0.0138(13) 0.0192(13) 0.0289(12) -0.0066(11) 0.0002(10) -0.0001(11)
C9 0.0198(14) 0.0226(13) 0.0237(12) -0.0014(10) -0.0024(11) 0.0021(13)
C10 0.0153(13) 0.0173(12) 0.0300(13) -0.0082(11) 0.0050(11) 0.0005(11)
C11 0.0168(13) 0.0237(13) 0.0393(14) -0.0028(12) 0.0016(12) -0.0041(12)
C12 0.0259(15) 0.0302(15) 0.0350(14) -0.0025(11) -0.0008(12) 0.0037(14)
C13 0.0351(17) 0.0245(14) 0.0355(15) 0.0010(12) 0.0090(13) 0.0046(14)
C14 0.0302(17) 0.0204(13) 0.0458(18) -0.0025(12) 0.0103(13) -0.0056(14)
C15 0.0230(15) 0.0240(14) 0.0346(14) -0.0088(11) 0.0024(12) -0.0019(12)
N1 0.0203(12) 0.0186(10) 0.0278(11) -0.0029(9) 0.0017(9) 0.0021(10)
N2 0.0165(12) 0.0198(12) 0.0418(14) -0.0082(10) 0.0013(11) -0.0002(11)
N3 0.0585(19) 0.0340(14) 0.0302(13) -0.0097(12) -0.0096(13) 0.0134(14)
O1 0.0201(10) 0.0205(10) 0.0380(11) -0.0059(8) 0.0024(8) 0.0030(8)
O2 0.0764(19) 0.0337(12) 0.0439(13) -0.0052(10) 0.0072(13) -0.0035(13)
O3 0.120(3) 0.0726(19) 0.0641(17) -0.0460(16) 0.008(2) -0.012(2)

loop_
_atom_type_symbol
_atom_type_description
_atom_type_scat_dispersion_real
_atom_type_scat_dispersion_imag
_atom_type_scat_source
C C 0.0033 0.0016 'International Tables Vol C Tables 4.2.6.8 and 6.1.1.4'
H H 0.0000 0.0000 'International Tables Vol C Tables 4.2.6.8 and 6.1.1.4'
N N 0.0061 0.0033 'International Tables Vol C Tables 4.2.6.8 and 6.1.1.4'
O O 0.0106 0.0060 'International Tables Vol C Tables 4.2.6.8 and 6.1.1.4'

loop_
_geom_angle_atom_site_label_1
_geom_angle_atom_site_label_2
_geom_angle_atom_site_label_3
_geom_angle
C6 C1 C2 116.5(3)
C6 C1 C7 118.3(2)
C2 C1 C7 125.0(3)
C5 C6 C1 122.0(3)
C5 C6 H6 119.0
C1 C6 H6 119.0
C4 C5 C6 120.3(3)
C4 C5 H5 119.8
C6 C5 H5 119.8
C5 C4 C3 120.1(3)
C5 C4 H4 119.9
C3 C4 H4 119.9
C4 C3 C2 119.4(3)
C4 C3 H3 120.3
C2 C3 H3 120.3
C3 C2 C1 121.7(3)
C3 C2 N3 117.2(3)
C1 C2 N3 121.1(3)
N1 C7 C1 120.9(3)
N1 C7 H7 121.4(15)
C1 C7 H7 117.3(15)
N1 C8 C10 109.8(2)
N1 C8 C9 110.9(2)
C10 C8 C9 109.72(19)
N1 C8 H8 108.8
C10 C8 H8 108.8
C9 C8 H8 108.8
O1 C9 N2 125.4(2)
O1 C9 C8 117.7(2)
N2 C9 C8 116.9(2)
C15 C10 C11 118.6(2)
C15 C10 C8 119.7(2)
C11 C10 C8 121.6(2)
C12 C11 C10 120.1(2)
C12 C11 H11 120.0
C10 C11 H11 120.0
C13 C12 C11 120.7(3)
C13 C12 H12 119.7
C11 C12 H12 119.7
C12 C13 C14 119.9(3)
C12 C13 H13 120.1
C14 C13 H13 120.1
C13 C14 C15 119.9(3)
C13 C14 H14 120.0
C15 C14 H14 120.0
C10 C15 C14 120.8(3)
C10 C15 H15 119.6
C14 C15 H15 119.6
C7 N1 C8 115.3(2)
C9 N2 H2B 121(2)
C9 N2 H2A 120(2)
H2B N2 H2A 119(3)
O2 N3 O3 123.0(3)
O2 N3 C2 119.0(2)
O3 N3 C2 117.9(3)

loop_
_geom_bond_atom_site_label_1
_geom_bond_atom_site_label_2
_geom_bond_distance
C1 C6 1.383(4)
C1 C2 1.410(4)
C1 C7 1.486(4)
C6 C5 1.381(4)
C6 H6 0.9300
C5 C4 1.366(5)
C5 H5 0.9300
C4 C3 1.379(6)
C4 H4 0.9300
C3 C2 1.385(4)
C3 H3 0.9300
C2 N3 1.466(4)
C7 N1 1.262(3)
C7 H7 0.95(3)
C8 N1 1.468(3)
C8 C10 1.513(4)
C8 C9 1.542(4)
C8 H8 0.9800
C9 O1 1.239(3)
C9 N2 1.312(3)
C10 C15 1.385(4)
C10 C11 1.395(4)
C11 C12 1.384(4)
C11 H11 0.9300
C12 C13 1.372(4)
C12 H12 0.9300
C13 C14 1.378(4)
C13 H13 0.9300
C14 C15 1.386(4)
C14 H14 0.9300
C15 H15 0.9300
N2 H2B 0.91(4)
N2 H2A 0.93(4)
N3 O2 1.209(3)
N3 O3 1.210(3)

loop_
_geom_torsion_atom_site_label_1
_geom_torsion_atom_site_label_2
_geom_torsion_atom_site_label_3
_geom_torsion_atom_site_label_4
_geom_torsion
C2 C1 C6 C5 -0.4(4)
C7 C1 C6 C5 -176.5(2)
C1 C6 C5 C4 1.4(4)
C6 C5 C4 C3 -1.7(5)
C5 C4 C3 C2 1.1(5)
C4 C3 C2 C1 -0.1(4)
C4 C3 C2 N3 -178.0(3)
C6 C1 C2 C3 -0.2(4)
C7 C1 C2 C3 175.6(3)
C6 C1 C2 N3 177.6(2)
C7 C1 C2 N3 -6.6(4)
C6 C1 C7 N1 -31.3(4)
C2 C1 C7 N1 153.0(3)
N1 C8 C9 O1 154.5(2)
C10 C8 C9 O1 -84.0(3)
N1 C8 C9 N2 -28.4(3)
C10 C8 C9 N2 93.1(3)
N1 C8 C10 C15 -114.6(2)
C9 C8 C10 C15 123.3(2)
N1 C8 C10 C11 62.7(3)
C9 C8 C10 C11 -59.4(3)
C15 C10 C11 C12 -0.2(4)
C8 C10 C11 C12 -177.6(2)
C10 C11 C12 C13 0.0(4)
C11 C12 C13 C14 0.1(4)
C12 C13 C14 C15 0.0(4)
C11 C10 C15 C14 0.3(4)
C8 C10 C15 C14 177.7(2)
C13 C14 C15 C10 -0.2(4)
C1 C7 N1 C8 175.9(2)
C10 C8 N1 C7 101.3(2)
C9 C8 N1 C7 -137.3(2)
C3 C2 N3 O2 165.6(3)
C1 C2 N3 O2 -12.3(4)
C3 C2 N3 O3 -12.3(4)
C1 C2 N3 O3 169.8(3)
